data_7011876
loop_
_publ_author_name
'Brammer, Lee'
'Rodger, Colin S.'
'Blake, Alexander J.'
'Brooks, Neil R.'
'Champness, Neil R.'
'Cunningham, John W.'
'Hubberstey, Peter'
'Teat, Simon J.'
'Wilson, Claire'
'Schr\"oder, Martin'

_publ_section_title
;
 Bridging mode flexibility of 1,3-dithiacyclohexane in silver(i)
 co-ordination polymers
;
_journal_issue 22
_journal_name_full 'Journal of the Chemical Society, Dalton Transactions'
_journal_page_first 4134
_journal_paper_doi 10.1039/b205278b
_journal_year 2002
_chemical_formula_moiety 'C8 H16 Ag2 B Cl F4 S4'
_chemical_formula_sum 'C8 H16 Ag2 B Cl F4 S4'
_chemical_formula_weight 578.45
_chemical_name_common '[Ag2(1,3-[6]aneS2)(BF4)(Cl)]'
_chemical_name_systematic
; 
bis(1,3-dithicyclohexane) bis(silver) tetrafluroborate chloride 
;
_space_group_IT_number 62
_symmetry_cell_setting orthorhombic
_symmetry_space_group_name_Hall '-P 2ac 2n'
_symmetry_space_group_name_H-M 'P n m a'
_atom_sites_solution_hydrogens geom
_atom_sites_solution_primary direct
_atom_sites_solution_secondary 'difference Fourier synthesis'
_audit_creation_method SHELXL-97
_cell_angle_alpha 90.00
_cell_angle_beta 90.00
_cell_angle_gamma 90.00
_cell_formula_units_Z 4
_cell_length_a 14.290(2)
_cell_length_b 6.919(2)
_cell_length_c 16.189(2)
_cell_measurement_reflns_used 8884
_cell_measurement_temperature 150(2)
_cell_measurement_theta_max 28.5
_cell_measurement_theta_min 3
_cell_volume 1600.6(6)
_computing_cell_refinement 'LSCELL (Clegg, 1996)'
_computing_data_collection 'SMART (Siemens, 1995a)'
_computing_data_reduction 'SAINT (Siemens, 1995b)'
_computing_molecular_graphics 'SHELXTL/PC (Sheldrick, 1994)'
_computing_publication_material 'SHELXL-97; PLATON (Spek, 1999)'
_computing_structure_refinement 'SHELXL-97 (Sheldrick, 1997)'
_computing_structure_solution 'SHELXS-97 (Sheldrick, 1990)'
_diffrn_ambient_temperature 150(2)
_diffrn_measured_fraction_theta_full 0.987
_diffrn_measured_fraction_theta_max 0.926
_diffrn_measurement_device_type 'Siemens SMART CCD area detector'
_diffrn_measurement_method 'area detector scans'
_diffrn_radiation_monochromator graphite
_diffrn_radiation_source 'fine-focus sealed tube'
_diffrn_radiation_type synchrotron
_diffrn_radiation_wavelength 0.68910
_diffrn_reflns_av_R_equivalents 0.0254
_diffrn_reflns_av_sigmaI/netI 0.0213
_diffrn_reflns_limit_h_max 20
_diffrn_reflns_limit_h_min -17
_diffrn_reflns_limit_k_max 9
_diffrn_reflns_limit_k_min -9
_diffrn_reflns_limit_l_max 18
_diffrn_reflns_limit_l_min -22
_diffrn_reflns_number 10906
_diffrn_reflns_theta_full 26.00
_diffrn_reflns_theta_max 29.46
_diffrn_reflns_theta_min 3.10
_diffrn_standards_decay_% 0
_diffrn_standards_number 0
_exptl_absorpt_coefficient_mu 3.159
_exptl_absorpt_correction_T_max 0.9112
_exptl_absorpt_correction_T_min 0.7430
_exptl_absorpt_correction_type none
_exptl_crystal_colour colourless
_exptl_crystal_density_diffrn 2.400
_exptl_crystal_density_meas ?
_exptl_crystal_density_method .
_exptl_crystal_description column
_exptl_crystal_F_000 1120
_exptl_crystal_size_max 0.10
_exptl_crystal_size_mid 0.04
_exptl_crystal_size_min 0.03
_refine_diff_density_max 0.97
_refine_diff_density_min -0.93
_refine_diff_density_rms 0.118
_refine_ls_extinction_coef 0.0021(6)
_refine_ls_extinction_expression Fc^*^=kFc[1+0.001xFc^2^\l^3^/sin(2\q)]^-1/4^
_refine_ls_extinction_method SHELXL
_refine_ls_goodness_of_fit_ref 1.267
_refine_ls_hydrogen_treatment 'riding model'
_refine_ls_matrix_type full
_refine_ls_number_parameters 104
_refine_ls_number_reflns 2427
_refine_ls_number_restraints 0
_refine_ls_restrained_S_all 1.267
_refine_ls_R_factor_all 0.0466
_refine_ls_R_factor_gt 0.0369
_refine_ls_shift/su_max 0.001
_refine_ls_shift/su_mean 0.000
_refine_ls_structure_factor_coef Fsqd
_refine_ls_weighting_details 'w=1/[\s^2^(Fo^2^)+(0.0445P)^2^+0.290P] where P=(Fo^2^+2Fc^2^)/3'
_refine_ls_weighting_scheme calc
_refine_ls_wR_factor_gt 0.0771
_refine_ls_wR_factor_ref 0.0791
_reflns_number_gt 2173
_reflns_number_total 2427
_reflns_threshold_expression >2sigma(I)
_cod_data_source_file b205278b.txt
_cod_data_source_block 13bf41
_cod_depositor_comments
;
The following automatic conversions were performed:
'_atom_site_symetry_multiplicity' tag replaced with
'_atom_site_symmetry_multiplicity'.

Automatic conversion script
Id: cif_correct_tags 1440 2010-10-19 06:21:57Z saulius 

The following automatic conversions were performed:

'_refine_ls_weighting_scheme' value 'calc
w=1/[\s^2^(Fo^2^)+(0.0445P)^2^+0.290P] where P=(Fo^2^+2Fc^2^)/3' was
changed to 'calc'. New tag '_refine_ls_weighting_details' was
created. The value of the new tag was set to
'w=1/[\s^2^(Fo^2^)+(0.0445P)^2^+0.290P] where P=(Fo^2^+2Fc^2^)/3'.

Automatic conversion script
Id: cif_fix_values 3143 2015-03-26 13:38:13Z robertas 

The following automatic conversions were performed:

'_atom_sites_solution_primary' value 'direct methods' was changed to
'direct'.

'_atom_sites_solution_hydrogens' value 'placed geometrically' was
changed to 'geom'.

Automatic conversion script
Id: cif_fix_values 6452 2018-10-05 10:23:21Z andrius 
;
_cod_original_sg_symbol_H-M Pnma
_cod_database_code 7011876

loop_
_symmetry_equiv_pos_as_xyz
'x, y, z'
'-x+1/2, -y, z+1/2'
'-x, y+1/2, -z'
'x+1/2, -y+1/2, -z+1/2'
'-x, -y, -z'
'x-1/2, y, -z-1/2'
'x, -y-1/2, z'
'-x-1/2, y-1/2, z-1/2'

loop_
_atom_site_label
_atom_site_type_symbol
_atom_site_fract_x
_atom_site_fract_y
_atom_site_fract_z
_atom_site_U_iso_or_equiv
_atom_site_adp_type
_atom_site_occupancy
_atom_site_symmetry_multiplicity
_atom_site_calc_flag
_atom_site_refinement_flags
_atom_site_disorder_assembly
_atom_site_disorder_group
Ag Ag 0.131091(12) 0.03567(3) 0.457525(11) 0.02044(10) Uani 1 1 d . . .
Cl Cl -0.00395(5) 0.2500 0.54188(5) 0.01735(16) Uani 1 2 d S . .
C1 C 0.2239(3) 0.2500 0.6351(2) 0.0239(7) Uani 1 2 d S . .
H1A H 0.1597 0.2500 0.6580 0.029 Uiso 1 2 calc SR . .
H1B H 0.2680 0.2500 0.6823 0.029 Uiso 1 2 calc SR . .
S2 S 0.24033(5) 0.03132(10) 0.57790(4) 0.02616(16) Uani 1 1 d . . .
C3 C 0.3591(2) 0.0684(5) 0.5432(2) 0.0345(7) Uani 1 1 d . . .
H3A H 0.4007 0.0716 0.5920 0.041 Uiso 1 1 calc R . .
H3B H 0.3779 -0.0435 0.5089 0.041 Uiso 1 1 calc R . .
C4 C 0.3739(3) 0.2500 0.4941(3) 0.0388(11) Uani 1 2 d S . .
H4A H 0.3304 0.2500 0.4465 0.047 Uiso 1 2 calc SR . .
H4B H 0.4385 0.2500 0.4720 0.047 Uiso 1 2 calc SR . .
C11 C 0.1818(2) 0.2500 0.2646(2) 0.0201(6) Uani 1 2 d S . .
H11A H 0.1763 0.2500 0.2036 0.024 Uiso 1 2 calc SR . .
H11B H 0.2493 0.2500 0.2783 0.024 Uiso 1 2 calc SR . .
S12 S 0.13113(4) 0.03097(9) 0.30316(4) 0.02092(15) Uani 1 1 d . . .
C13 C 0.01058(18) 0.0672(4) 0.27333(16) 0.0279(6) Uani 1 1 d . . .
H13A H 0.0070 0.0691 0.2123 0.033 Uiso 1 1 calc R . .
H13B H -0.0266 -0.0446 0.2928 0.033 Uiso 1 1 calc R . .
C14 C -0.0335(2) 0.2500 0.3061(2) 0.0302(8) Uani 1 2 d S . .
H14A H -0.1008 0.2500 0.2916 0.036 Uiso 1 2 calc SR . .
H14B H -0.0287 0.2500 0.3671 0.036 Uiso 1 2 calc SR . .
B B 0.3492(3) 0.7500 0.3582(2) 0.0232(8) Uani 1 2 d S . .
F1 F 0.28165(14) 0.7500 0.42107(13) 0.0251(4) Uani 1 2 d S . .
F2 F 0.43764(16) 0.7500 0.39401(16) 0.0389(6) Uani 1 2 d S . .
F3 F 0.33810(12) 0.5865(3) 0.31051(12) 0.0410(4) Uani 1 1 d . . .

loop_
_atom_site_aniso_label
_atom_site_aniso_U_11
_atom_site_aniso_U_22
_atom_site_aniso_U_33
_atom_site_aniso_U_23
_atom_site_aniso_U_13
_atom_site_aniso_U_12
Ag 0.01690(12) 0.02202(14) 0.02240(13) 0.00040(6) -0.00287(6) -0.00232(6)
Cl 0.0132(3) 0.0163(3) 0.0226(4) 0.000 0.0035(3) 0.000
C1 0.0236(16) 0.031(2) 0.0168(14) 0.000 -0.0036(12) 0.000
S2 0.0270(3) 0.0198(3) 0.0317(3) 0.0026(2) -0.0134(3) -0.0017(2)
C3 0.0199(13) 0.0388(17) 0.0447(18) -0.0154(13) -0.0138(11) 0.0113(11)
C4 0.0145(16) 0.072(4) 0.030(2) 0.000 -0.0014(14) 0.000
C11 0.0144(14) 0.0243(17) 0.0216(15) 0.000 0.0048(12) 0.000
S12 0.0213(3) 0.0194(3) 0.0221(3) -0.0009(2) -0.0011(2) -0.0012(2)
C13 0.0209(12) 0.0383(15) 0.0245(12) 0.0016(11) -0.0071(9) -0.0108(10)
C14 0.0124(14) 0.054(3) 0.0245(17) 0.000 -0.0026(13) 0.000
B 0.0117(15) 0.036(2) 0.0219(17) 0.000 0.0006(14) 0.000
F1 0.0181(9) 0.0335(12) 0.0236(10) 0.000 0.0068(8) 0.000
F2 0.0136(10) 0.0646(19) 0.0384(13) 0.000 -0.0069(9) 0.000
F3 0.0251(8) 0.0527(11) 0.0452(10) -0.0211(9) 0.0059(8) 0.0025(8)

loop_
_atom_type_symbol
_atom_type_description
_atom_type_scat_dispersion_real
_atom_type_scat_dispersion_imag
_atom_type_scat_source
C C 0.0033 0.0016 'International Tables Vol C Tables 4.2.6.8 and 6.1.1.4'
H H 0.0000 0.0000 'International Tables Vol C Tables 4.2.6.8 and 6.1.1.4'
B B 0.0013 0.0007 'International Tables Vol C Tables 4.2.6.8 and 6.1.1.4'
F F 0.0171 0.0103 'International Tables Vol C Tables 4.2.6.8 and 6.1.1.4'
Ag Ag -0.8971 1.1015 'International Tables Vol C Tables 4.2.6.8 and 6.1.1.4'
S S 0.1246 0.1234 'International Tables Vol C Tables 4.2.6.8 and 6.1.1.4'
Cl Cl 0.1484 0.1585 'International Tables Vol C Tables 4.2.6.8 and 6.1.1.4'

loop_
_geom_angle_atom_site_label_1
_geom_angle_atom_site_label_2
_geom_angle_atom_site_label_3
_geom_angle
_geom_angle_site_symmetry_1
_geom_angle_site_symmetry_3
_geom_angle_publ_flag
S2 Ag S12 141.26(2) . . y
S2 Ag Cl 114.29(2) . 5_556 y
S12 Ag Cl 89.67(2) . 5_556 y
S2 Ag Cl 93.26(3) . . y
S12 Ag Cl 119.76(2) . . y
Cl Ag Cl 85.498(18) 5_556 . y
S2 Ag Ag 90.691(16) . 7_565 y
S12 Ag Ag 90.746(15) . 7_565 y
Cl Ag Ag 137.410(15) 5_556 7_565 y
Cl Ag Ag 57.900(12) . 7_565 y
Ag Cl Ag 94.82(3) 5_556 3_556 y
Ag Cl Ag 149.42(3) 5_556 7_565 ?
Ag Cl Ag 94.502(18) 3_556 7_565 ?
Ag Cl Ag 94.502(18) 5_556 . y
Ag Cl Ag 149.42(3) 3_556 . y
Ag Cl Ag 64.20(2) 7_565 . y
S2 C1 S2 115.50(19) 7_565 . ?
C1 S2 C3 99.46(16) . . ?
C1 S2 Ag 108.14(11) . . ?
C3 S2 Ag 110.03(10) . . ?
C4 C3 S2 114.6(2) . . ?
C3 C4 C3 113.6(4) . 7_565 ?
S12 C11 S12 115.53(18) . 7_565 ?
C11 S12 C13 100.05(14) . . ?
C11 S12 Ag 109.73(11) . . ?
C13 S12 Ag 105.38(9) . . ?
C14 C13 S12 114.9(2) . . ?
C13 C14 C13 113.8(3) 7_565 . ?
F3 B F3 110.3(3) . 7_575 ?
F3 B F2 109.8(2) . . ?
F3 B F2 109.8(2) 7_575 . ?
F3 B F1 109.1(2) . . ?
F3 B F1 109.1(2) 7_575 . ?
F2 B F1 108.8(3) . . ?

loop_
_geom_bond_atom_site_label_1
_geom_bond_atom_site_label_2
_geom_bond_distance
_geom_bond_site_symmetry_2
_geom_bond_publ_flag
Ag S2 2.4972(7) . y
Ag S12 2.4992(7) . y
Ag Cl 2.6847(7) 5_556 y
Ag Cl 2.7907(7) . y
Ag Ag 2.9659(9) 7_565 y
Cl Ag 2.6847(7) 5_556 ?
Cl Ag 2.6847(7) 3_556 ?
Cl Ag 2.7907(7) 7_565 ?
C1 S2 1.789(2) 7_565 ?
C1 S2 1.789(2) . ?
S2 C3 1.806(3) . ?
C3 C4 1.502(4) . ?
C4 C3 1.502(4) 7_565 ?
C11 S12 1.7917(18) . ?
C11 S12 1.7917(18) 7_565 ?
S12 C13 1.807(3) . ?
C13 C14 1.510(4) . ?
C14 C13 1.510(4) 7_565 ?
B F3 1.379(3) . ?
B F3 1.379(3) 7_575 ?
B F2 1.390(4) . ?
B F1 1.403(4) . ?
